data_4513135
loop_
_publ_author_name
'Pfund, Laura Y.'
'Chamberlin, Brianna L.'
'Matzger, Adam J.'

_publ_section_title
;
 The Bioenhancer Piperine is at Least Trimorphic
;
_journal_issue 5
_journal_name_full 'Crystal Growth &amp; Design'
_journal_page_first 2047
_journal_paper_doi 10.1021/acs.cgd.5b00278
_journal_volume 15
_journal_year 2015
_chemical_formula_sum 'C17 H19 N O3'
_chemical_formula_weight 285.33
_chemical_name_systematic
; 
 ? 
;
_space_group_IT_number 14
_symmetry_space_group_name_Hall '-P 2yn'
_symmetry_space_group_name_H-M 'P 1 21/n 1'
_atom_sites_solution_hydrogens geom
_atom_sites_solution_primary direct
_atom_sites_solution_secondary difmap
_audit_creation_method SHELXL-97
_cell_angle_alpha 90.00
_cell_angle_beta 99.587(7)
_cell_angle_gamma 90.00
_cell_formula_units_Z 8
_cell_length_a 16.6510(16)
_cell_length_b 9.5153(7)
_cell_length_c 18.0362(13)
_cell_measurement_temperature 95(2)
_cell_volume 2817.7(4)
_computing_structure_refinement 'SHELXL-97 (Sheldrick, 1997)'
_computing_structure_solution 'SHELXS-97 (Sheldrick, 1990)'
_diffrn_ambient_temperature 95(2)
_diffrn_measured_fraction_theta_full 0.945
_diffrn_measured_fraction_theta_max 0.945
_diffrn_radiation_monochromator graphite
_diffrn_radiation_source 'fine-focus sealed tube'
_diffrn_radiation_type CuK\a
_diffrn_radiation_wavelength 1.54187
_diffrn_reflns_av_R_equivalents 0.0398
_diffrn_reflns_av_sigmaI/netI 0.0593
_diffrn_reflns_limit_h_max 18
_diffrn_reflns_limit_h_min -15
_diffrn_reflns_limit_k_max 11
_diffrn_reflns_limit_k_min -9
_diffrn_reflns_limit_l_max 21
_diffrn_reflns_limit_l_min -21
_diffrn_reflns_number 14790
_diffrn_reflns_theta_full 66.57
_diffrn_reflns_theta_max 66.57
_diffrn_reflns_theta_min 6.70
_exptl_absorpt_coefficient_mu 0.745
_exptl_absorpt_correction_T_max 0.8652
_exptl_absorpt_correction_T_min 0.8652
_exptl_crystal_density_diffrn 1.345
_exptl_crystal_density_method 'not measured'
_exptl_crystal_F_000 1216
_exptl_crystal_size_max 0.20
_exptl_crystal_size_mid 0.20
_exptl_crystal_size_min 0.20
_refine_diff_density_max 0.350
_refine_diff_density_min -0.317
_refine_diff_density_rms 0.069
_refine_ls_extinction_method none
_refine_ls_goodness_of_fit_ref 1.200
_refine_ls_hydrogen_treatment mixed
_refine_ls_matrix_type full
_refine_ls_number_parameters 379
_refine_ls_number_reflns 4703
_refine_ls_number_restraints 0
_refine_ls_restrained_S_all 1.200
_refine_ls_R_factor_all 0.0859
_refine_ls_R_factor_gt 0.0588
_refine_ls_shift/su_max 0.000
_refine_ls_shift/su_mean 0.000
_refine_ls_structure_factor_coef Fsqd
_refine_ls_weighting_details 'calc w=1/[\s^2^(Fo^2^)+(0.1000P)^2^+0.0000P] where P=(Fo^2^+2Fc^2^)/3'
_refine_ls_weighting_scheme calc
_refine_ls_wR_factor_gt 0.1515
_refine_ls_wR_factor_ref 0.2060
_reflns_number_gt 2993
_reflns_number_total 4703
_reflns_threshold_expression >2sigma(I)
_cod_data_source_file cg5b00278_si_002.cif
_cod_data_source_block shelxl
_cod_database_code 4513135

loop_
_symmetry_equiv_pos_as_xyz
'x, y, z'
'-x+1/2, y+1/2, -z+1/2'
'-x, -y, -z'
'x-1/2, -y-1/2, z-1/2'

loop_
_atom_site_label
_atom_site_type_symbol
_atom_site_fract_x
_atom_site_fract_y
_atom_site_fract_z
_atom_site_U_iso_or_equiv
_atom_site_adp_type
_atom_site_occupancy
_atom_site_symmetry_multiplicity
_atom_site_calc_flag
_atom_site_refinement_flags
O1 O 0.95502(11) 0.51047(19) 0.36099(10) 0.0330(5) Uani 1 1 d .
O2 O 0.86819(12) 0.7013(2) 0.33460(10) 0.0347(5) Uani 1 1 d .
O3 O 0.60660(12) 1.16519(19) 0.69342(10) 0.0348(5) Uani 1 1 d .
O4 O 0.52506(12) 0.9697(2) 0.66038(10) 0.0375(6) Uani 1 1 d .
O5 O 0.61903(12) 0.7684(2) 0.79557(10) 0.0372(6) Uani 1 1 d .
O12 O 0.85726(12) 1.2952(2) 0.23311(11) 0.0388(6) Uani 1 1 d .
N40 N 0.87572(14) 1.0868(2) 0.17732(12) 0.0306(6) Uani 1 1 d .
N42 N 0.62209(14) 0.5639(2) 0.85949(13) 0.0310(6) Uani 1 1 d .
C2 C 0.74795(16) 0.6378(3) 0.56541(14) 0.0283(7) Uani 1 1 d .
H2 H 0.7133 0.7159 0.5508 0.034 Uiso 1 1 calc R
C3 C 0.69594(17) 0.6384(3) 0.68481(15) 0.0300(7) Uani 1 1 d .
H3 H 0.6653 0.7214 0.6711 0.036 Uiso 1 1 calc R
C4 C 0.67288(16) 1.1640(3) 0.58080(15) 0.0289(7) Uani 1 1 d .
H4 H 0.7053 1.2451 0.5944 0.035 Uiso 1 1 calc R
C5 C 0.69245(18) 0.5818(3) 0.75172(15) 0.0313(7) Uani 1 1 d .
H5 H 0.7229 0.4992 0.7667 0.038 Uiso 1 1 calc R
C6 C 0.64219(17) 0.6452(3) 0.80312(15) 0.0281(7) Uani 1 1 d .
C7 C 0.72689(16) 1.1463(3) 0.46065(15) 0.0309(7) Uani 1 1 d .
H7 H 0.7574 1.2285 0.4762 0.037 Uiso 1 1 calc R
C8 C 0.80135(16) 0.6744(3) 0.44624(14) 0.0276(7) Uani 1 1 d .
H8 H 0.7667 0.7537 0.4352 0.033 Uiso 1 1 calc R
C9 C 0.78441(16) 1.1543(3) 0.34362(15) 0.0312(7) Uani 1 1 d .
H9 H 0.8102 1.2417 0.3576 0.037 Uiso 1 1 calc R
C10 C 0.85390(17) 0.6348(3) 0.39915(14) 0.0267(7) Uani 1 1 d .
C11 C 0.62220(18) 1.1106(3) 0.62611(15) 0.0303(7) Uani 1 1 d .
C13 C 0.74337(17) 0.5814(3) 0.63204(15) 0.0306(7) Uani 1 1 d .
H13 H 0.7734 0.4978 0.6458 0.037 Uiso 1 1 calc R
C14 C 0.79499(18) 1.0962(3) 0.27859(16) 0.0325(7) Uani 1 1 d .
H14 H 0.7706 1.0078 0.2644 0.039 Uiso 1 1 calc R
C15 C 0.80037(17) 0.5934(3) 0.51183(15) 0.0279(7) Uani 1 1 d .
C16 C 0.62720(18) 0.9718(3) 0.49523(16) 0.0348(8) Uani 1 1 d .
H16 H 0.6301 0.9229 0.4498 0.042 Uiso 1 1 calc R
C17 C 0.67446(17) 1.0915(3) 0.51216(15) 0.0284(7) Uani 1 1 d .
C18 C 0.57574(18) 0.9211(3) 0.54238(16) 0.0332(8) Uani 1 1 d .
H18 H 0.5430 0.8400 0.5299 0.040 Uiso 1 1 calc R
C19 C 0.90598(17) 0.4404(3) 0.47713(15) 0.0286(7) Uani 1 1 d .
H19 H 0.9418 0.3625 0.4874 0.034 Uiso 1 1 calc R
C20 C 0.90463(18) 0.5205(3) 0.41446(15) 0.0291(7) Uani 1 1 d .
C21 C 0.84418(17) 1.1667(3) 0.22788(16) 0.0315(7) Uani 1 1 d .
C22 C 0.92016(18) 0.6057(3) 0.30238(16) 0.0339(8) Uani 1 1 d .
H22A H 0.9637 0.6583 0.2831 0.041 Uiso 1 1 calc R
H22B H 0.8881 0.5531 0.2601 0.041 Uiso 1 1 calc R
C23 C 0.73594(17) 1.0914(3) 0.39347(15) 0.0313(7) Uani 1 1 d .
H23 H 0.7085 1.0060 0.3783 0.038 Uiso 1 1 calc R
C24 C 0.91887(17) 1.1551(3) 0.12283(16) 0.0326(7) Uani 1 1 d .
H24A H 0.9318 1.2532 0.1388 0.039 Uiso 1 1 calc R
H24B H 0.8831 1.1578 0.0732 0.039 Uiso 1 1 calc R
C25 C 0.85251(17) 0.4777(3) 0.52572(16) 0.0309(7) Uani 1 1 d .
H25 H 0.8515 0.4228 0.5695 0.037 Uiso 1 1 calc R
C26 C 0.55651(19) 1.0616(3) 0.72164(16) 0.0369(8) Uani 1 1 d .
H26A H 0.5891 1.0075 0.7629 0.044 Uiso 1 1 calc R
H26B H 0.5112 1.1079 0.7414 0.044 Uiso 1 1 calc R
C27 C 0.56350(16) 0.6136(3) 0.90505(15) 0.0326(7) Uani 1 1 d .
H27A H 0.5507 0.7137 0.8937 0.039 Uiso 1 1 calc R
H27B H 0.5872 0.6059 0.9590 0.039 Uiso 1 1 calc R
C28 C 0.85884(18) 0.9374(3) 0.16180(17) 0.0355(8) Uani 1 1 d .
H28A H 0.8190 0.9276 0.1148 0.043 Uiso 1 1 calc R
H28B H 0.8346 0.8956 0.2033 0.043 Uiso 1 1 calc R
C29 C 0.93681(17) 0.8590(3) 0.15398(16) 0.0353(8) Uani 1 1 d .
H29A H 0.9739 0.8590 0.2030 0.042 Uiso 1 1 calc R
H29B H 0.9235 0.7602 0.1399 0.042 Uiso 1 1 calc R
C30 C 0.99704(18) 1.0787(3) 0.11547(16) 0.0372(8) Uani 1 1 d .
H30A H 1.0355 1.0844 0.1636 0.045 Uiso 1 1 calc R
H30B H 1.0229 1.1241 0.0760 0.045 Uiso 1 1 calc R
C31 C 0.56843(18) 0.3245(3) 0.85440(16) 0.0383(8) Uani 1 1 d .
H31A H 0.5461 0.3319 0.8001 0.046 Uiso 1 1 calc R
H31B H 0.5830 0.2250 0.8658 0.046 Uiso 1 1 calc R
C32 C 0.97933(19) 0.9259(3) 0.09524(16) 0.0392(8) Uani 1 1 d .
H32A H 0.9443 0.9196 0.0453 0.047 Uiso 1 1 calc R
H32B H 1.0309 0.8756 0.0928 0.047 Uiso 1 1 calc R
C33 C 0.48616(17) 0.5271(3) 0.88877(16) 0.0341(8) Uani 1 1 d .
H33A H 0.4592 0.5436 0.8363 0.041 Uiso 1 1 calc R
H33B H 0.4482 0.5568 0.9226 0.041 Uiso 1 1 calc R
C34 C 0.50490(17) 0.3712(3) 0.90010(16) 0.0378(8) Uani 1 1 d .
H34A H 0.5249 0.3528 0.9540 0.045 Uiso 1 1 calc R
H34B H 0.4544 0.3162 0.8849 0.045 Uiso 1 1 calc R
C35 C 0.64383(19) 0.4160(3) 0.87295(18) 0.0407(8) Uani 1 1 d .
H35A H 0.6686 0.4026 0.9263 0.049 Uiso 1 1 calc R
H35B H 0.6843 0.3880 0.8413 0.049 Uiso 1 1 calc R
C41 C 0.57452(18) 0.9938(3) 0.60776(15) 0.0298(7) Uani 1 1 d .

loop_
_atom_site_aniso_label
_atom_site_aniso_U_11
_atom_site_aniso_U_22
_atom_site_aniso_U_33
_atom_site_aniso_U_23
_atom_site_aniso_U_13
_atom_site_aniso_U_12
O1 0.0364(13) 0.0336(13) 0.0299(11) 0.0022(9) 0.0087(9) 0.0036(10)
O2 0.0454(13) 0.0288(13) 0.0312(11) 0.0049(9) 0.0107(10) 0.0025(10)
O3 0.0474(14) 0.0257(12) 0.0332(11) -0.0017(9) 0.0125(10) -0.0025(10)
O4 0.0529(14) 0.0285(13) 0.0322(12) -0.0002(9) 0.0099(10) -0.0069(10)
O5 0.0518(14) 0.0225(12) 0.0388(12) 0.0016(9) 0.0119(10) 0.0080(10)
O12 0.0501(14) 0.0224(12) 0.0449(13) -0.0013(10) 0.0112(10) -0.0031(10)
N40 0.0427(16) 0.0202(14) 0.0312(13) 0.0007(10) 0.0132(12) 0.0012(11)
N42 0.0361(15) 0.0187(14) 0.0413(15) 0.0027(11) 0.0152(12) 0.0041(11)
C2 0.0333(17) 0.0224(16) 0.0288(16) -0.0015(12) 0.0040(13) 0.0011(13)
C3 0.0308(17) 0.0243(17) 0.0349(17) 0.0012(13) 0.0058(13) -0.0006(13)
C4 0.0272(17) 0.0290(18) 0.0287(16) -0.0029(13) -0.0007(13) -0.0003(13)
C5 0.0389(18) 0.0237(17) 0.0331(17) 0.0012(13) 0.0112(14) 0.0038(14)
C6 0.0270(17) 0.0291(18) 0.0277(15) -0.0002(13) 0.0036(12) -0.0028(13)
C7 0.0290(17) 0.0273(18) 0.0351(17) 0.0007(13) 0.0013(13) 0.0031(13)
C8 0.0336(18) 0.0219(17) 0.0265(15) -0.0008(12) 0.0032(13) -0.0003(13)
C9 0.0301(18) 0.0291(18) 0.0333(17) -0.0021(13) 0.0025(13) 0.0016(13)
C10 0.0399(18) 0.0194(16) 0.0217(14) 0.0009(12) 0.0075(13) -0.0053(13)
C11 0.0373(19) 0.0260(18) 0.0285(15) -0.0024(13) 0.0083(13) 0.0043(14)
C13 0.0354(19) 0.0264(18) 0.0310(16) -0.0018(13) 0.0083(14) 0.0032(13)
C14 0.0394(19) 0.0230(17) 0.0361(17) 0.0026(13) 0.0090(14) 0.0030(14)
C15 0.0302(17) 0.0235(17) 0.0289(15) -0.0041(12) 0.0019(13) -0.0049(13)
C16 0.047(2) 0.0217(18) 0.0352(17) -0.0014(13) 0.0053(15) 0.0032(14)
C17 0.0340(18) 0.0244(17) 0.0261(15) 0.0019(12) 0.0026(13) 0.0052(13)
C18 0.0370(19) 0.0204(17) 0.0401(18) -0.0009(13) 0.0001(15) -0.0027(14)
C19 0.0309(17) 0.0230(17) 0.0308(16) 0.0012(12) 0.0018(13) 0.0015(13)
C20 0.0360(19) 0.0268(17) 0.0258(15) -0.0050(12) 0.0089(13) -0.0030(13)
C21 0.0351(18) 0.0238(18) 0.0358(17) 0.0025(13) 0.0060(14) 0.0014(14)
C22 0.0395(19) 0.0314(19) 0.0314(16) -0.0007(14) 0.0073(14) 0.0007(14)
C23 0.0347(18) 0.0275(18) 0.0314(16) 0.0021(13) 0.0043(13) 0.0051(13)
C24 0.0380(18) 0.0305(18) 0.0293(16) 0.0050(13) 0.0057(13) -0.0043(14)
C25 0.0343(19) 0.0249(17) 0.0342(17) -0.0019(13) 0.0073(14) -0.0037(13)
C26 0.047(2) 0.0284(19) 0.0344(17) 0.0009(14) 0.0053(15) -0.0046(15)
C27 0.0328(18) 0.0350(19) 0.0308(16) -0.0037(14) 0.0078(13) 0.0032(14)
C28 0.048(2) 0.0193(17) 0.0417(18) -0.0031(13) 0.0139(15) -0.0026(14)
C29 0.044(2) 0.0266(18) 0.0339(17) -0.0018(14) 0.0016(14) 0.0034(14)
C30 0.048(2) 0.0340(19) 0.0313(16) -0.0060(14) 0.0123(15) -0.0021(15)
C31 0.056(2) 0.0250(18) 0.0327(17) -0.0013(13) 0.0042(15) -0.0011(15)
C32 0.046(2) 0.034(2) 0.0385(18) -0.0072(14) 0.0083(15) -0.0020(15)
C33 0.0377(19) 0.0308(18) 0.0347(17) -0.0019(13) 0.0086(14) 0.0012(14)
C34 0.040(2) 0.0325(19) 0.0398(18) 0.0014(14) 0.0037(15) -0.0034(15)
C35 0.056(2) 0.0239(19) 0.0468(19) 0.0088(14) 0.0205(17) 0.0083(15)
C41 0.040(2) 0.0248(18) 0.0249(15) 0.0060(12) 0.0071(14) 0.0029(14)

loop_
_atom_type_symbol
_atom_type_description
_atom_type_scat_dispersion_real
_atom_type_scat_dispersion_imag
_atom_type_scat_source
C C 0.0181 0.0091 'International Tables Vol C Tables 4.2.6.8 and 6.1.1.4'
H H 0.0000 0.0000 'International Tables Vol C Tables 4.2.6.8 and 6.1.1.4'
O O 0.0492 0.0322 'International Tables Vol C Tables 4.2.6.8 and 6.1.1.4'
N N 0.0311 0.0180 'International Tables Vol C Tables 4.2.6.8 and 6.1.1.4'

loop_
_geom_angle_atom_site_label_1
_geom_angle_atom_site_label_2
_geom_angle_atom_site_label_3
_geom_angle
C20 O1 C22 104.6(2)
C10 O2 C22 104.5(2)
C11 O3 C26 104.9(2)
C41 O4 C26 104.2(2)
C21 N40 C24 119.3(2)
C21 N40 C28 126.0(2)
C24 N40 C28 113.7(2)
C6 N42 C27 120.5(2)
C6 N42 C35 125.8(2)
C27 N42 C35 112.9(2)
C13 C2 C15 127.5(3)
C13 C2 H2 116.3
C15 C2 H2 116.3
C5 C3 C13 123.9(3)
C5 C3 H3 118.0
C13 C3 H3 118.0
C11 C4 C17 116.3(3)
C11 C4 H4 121.8
C17 C4 H4 121.8
C3 C5 C6 121.2(3)
C3 C5 H5 119.4
C6 C5 H5 119.4
O5 C6 N42 120.7(3)
O5 C6 C5 121.2(3)
N42 C6 C5 118.2(3)
C23 C7 C17 126.6(3)
C23 C7 H7 116.7
C17 C7 H7 116.7
C10 C8 C15 117.8(3)
C10 C8 H8 121.1
C15 C8 H8 121.1
C14 C9 C23 123.2(3)
C14 C9 H9 118.4
C23 C9 H9 118.4
C8 C10 C20 121.8(3)
C8 C10 O2 127.9(3)
C20 C10 O2 110.2(3)
C4 C11 C41 123.1(3)
C4 C11 O3 127.6(3)
C41 C11 O3 109.2(3)
C2 C13 C3 124.4(3)
C2 C13 H13 117.8
C3 C13 H13 117.8
C9 C14 C21 121.3(3)
C9 C14 H14 119.3
C21 C14 H14 119.3
C25 C15 C8 119.0(3)
C25 C15 C2 121.9(3)
C8 C15 C2 119.0(3)
C18 C16 C17 122.3(3)
C18 C16 H16 118.9
C17 C16 H16 118.9
C16 C17 C4 119.8(3)
C16 C17 C7 121.7(3)
C4 C17 C7 118.5(3)
C41 C18 C16 116.8(3)
C41 C18 H18 121.6
C16 C18 H18 121.6
C20 C19 C25 117.1(3)
C20 C19 H19 121.4
C25 C19 H19 121.4
C19 C20 C10 122.3(3)
C19 C20 O1 127.8(3)
C10 C20 O1 109.7(2)
O12 C21 N40 121.3(3)
O12 C21 C14 120.4(3)
N40 C21 C14 118.3(3)
O2 C22 O1 107.3(2)
O2 C22 H22A 110.3
O1 C22 H22A 110.3
O2 C22 H22B 110.3
O1 C22 H22B 110.3
H22A C22 H22B 108.5
C7 C23 C9 124.0(3)
C7 C23 H23 118.0
C9 C23 H23 118.0
N40 C24 C30 111.8(2)
N40 C24 H24A 109.3
C30 C24 H24A 109.3
N40 C24 H24B 109.3
C30 C24 H24B 109.3
H24A C24 H24B 107.9
C19 C25 C15 122.0(3)
C19 C25 H25 119.0
C15 C25 H25 119.0
O4 C26 O3 107.7(2)
O4 C26 H26A 110.2
O3 C26 H26A 110.2
O4 C26 H26B 110.2
O3 C26 H26B 110.2
H26A C26 H26B 108.5
N42 C27 C33 110.0(2)
N42 C27 H27A 109.7
C33 C27 H27A 109.7
N42 C27 H27B 109.7
C33 C27 H27B 109.7
H27A C27 H27B 108.2
N40 C28 C29 110.6(2)
N40 C28 H28A 109.5
C29 C28 H28A 109.5
N40 C28 H28B 109.5
C29 C28 H28B 109.5
H28A C28 H28B 108.1
C32 C29 C28 111.4(2)
C32 C29 H29A 109.3
C28 C29 H29A 109.3
C32 C29 H29B 109.3
C28 C29 H29B 109.3
H29A C29 H29B 108.0
C24 C30 C32 110.2(2)
C24 C30 H30A 109.6
C32 C30 H30A 109.6
C24 C30 H30B 109.6
C32 C30 H30B 109.6
H30A C30 H30B 108.1
C34 C31 C35 109.8(2)
C34 C31 H31A 109.7
C35 C31 H31A 109.7
C34 C31 H31B 109.7
C35 C31 H31B 109.7
H31A C31 H31B 108.2
C29 C32 C30 109.3(2)
C29 C32 H32A 109.8
C30 C32 H32A 109.8
C29 C32 H32B 109.8
C30 C32 H32B 109.8
H32A C32 H32B 108.3
C27 C33 C34 110.8(2)
C27 C33 H33A 109.5
C34 C33 H33A 109.5
C27 C33 H33B 109.5
C34 C33 H33B 109.5
H33A C33 H33B 108.1
C31 C34 C33 111.1(2)
C31 C34 H34A 109.4
C33 C34 H34A 109.4
C31 C34 H34B 109.4
C33 C34 H34B 109.4
H34A C34 H34B 108.0
N42 C35 C31 110.0(2)
N42 C35 H35A 109.7
C31 C35 H35A 109.7
N42 C35 H35B 109.7
C31 C35 H35B 109.7
H35A C35 H35B 108.2
C18 C41 O4 127.3(3)
C18 C41 C11 121.7(3)
O4 C41 C11 110.9(2)

loop_
_geom_bond_atom_site_label_1
_geom_bond_atom_site_label_2
_geom_bond_distance
O1 C20 1.383(3)
O1 C22 1.439(3)
O2 C10 1.380(3)
O2 C22 1.442(3)
O3 C11 1.384(3)
O3 C26 1.438(3)
O4 C41 1.376(3)
O4 C26 1.438(3)
O5 C6 1.235(3)
O12 C21 1.243(3)
N40 C21 1.359(3)
N40 C24 1.463(3)
N40 C28 1.467(3)
N42 C6 1.363(3)
N42 C27 1.455(3)
N42 C35 1.464(3)
C2 C13 1.330(3)
C2 C15 1.468(4)
C2 H2 0.9500
C3 C5 1.332(3)
C3 C13 1.440(3)
C3 H3 0.9500
C4 C11 1.367(4)
C4 C17 1.421(4)
C4 H4 0.9500
C5 C6 1.477(4)
C5 H5 0.9500
C7 C23 1.351(4)
C7 C17 1.472(4)
C7 H7 0.9500
C8 C10 1.370(3)
C8 C15 1.414(4)
C8 H8 0.9500
C9 C14 1.335(4)
C9 C23 1.435(4)
C9 H9 0.9500
C10 C20 1.377(4)
C11 C41 1.374(4)
C13 H13 0.9500
C14 C21 1.486(4)
C14 H14 0.9500
C15 C25 1.399(4)
C16 C18 1.390(4)
C16 C17 1.389(4)
C16 H16 0.9500
C18 C41 1.370(4)
C18 H18 0.9500
C19 C20 1.360(4)
C19 C25 1.395(4)
C19 H19 0.9500
C22 H22A 0.9900
C22 H22B 0.9900
C23 H23 0.9500
C24 C30 1.516(4)
C24 H24A 0.9900
C24 H24B 0.9900
C25 H25 0.9500
C26 H26A 0.9900
C26 H26B 0.9900
C27 C33 1.516(4)
C27 H27A 0.9900
C27 H27B 0.9900
C28 C29 1.524(4)
C28 H28A 0.9900
C28 H28B 0.9900
C29 C32 1.510(4)
C29 H29A 0.9900
C29 H29B 0.9900
C30 C32 1.516(4)
C30 H30A 0.9900
C30 H30B 0.9900
C31 C34 1.512(4)
C31 C35 1.518(4)
C31 H31A 0.9900
C31 H31B 0.9900
C32 H32A 0.9900
C32 H32B 0.9900
C33 C34 1.522(4)
C33 H33A 0.9900
C33 H33B 0.9900
C34 H34A 0.9900
C34 H34B 0.9900
C35 H35A 0.9900
C35 H35B 0.9900

loop_
_geom_torsion_atom_site_label_1
_geom_torsion_atom_site_label_2
_geom_torsion_atom_site_label_3
_geom_torsion_atom_site_label_4
_geom_torsion
C13 C3 C5 C6 -179.6(2)
C27 N42 C6 O5 8.9(4)
C35 N42 C6 O5 178.2(3)
C27 N42 C6 C5 -171.2(2)
C35 N42 C6 C5 -2.0(4)
C3 C5 C6 O5 -18.8(4)
C3 C5 C6 N42 161.3(3)
C15 C8 C10 C20 -0.2(4)
C15 C8 C10 O2 -176.5(2)
C22 O2 C10 C8 -172.6(3)
C22 O2 C10 C20 10.7(3)
C17 C4 C11 C41 -0.2(4)
C17 C4 C11 O3 -176.5(2)
C26 O3 C11 C4 -174.0(3)
C26 O3 C11 C41 9.3(3)
C15 C2 C13 C3 174.0(2)
C5 C3 C13 C2 -179.3(3)
C23 C9 C14 C21 178.6(2)
C10 C8 C15 C25 0.0(4)
C10 C8 C15 C2 176.7(2)
C13 C2 C15 C25 1.8(4)
C13 C2 C15 C8 -174.8(3)
C18 C16 C17 C4 1.9(4)
C18 C16 C17 C7 -178.2(3)
C11 C4 C17 C16 -1.2(4)
C11 C4 C17 C7 178.8(2)
C23 C7 C17 C16 0.1(4)
C23 C7 C17 C4 -180.0(3)
C17 C16 C18 C41 -1.0(4)
C25 C19 C20 C10 0.8(4)
C25 C19 C20 O1 175.3(2)
C8 C10 C20 C19 -0.2(4)
O2 C10 C20 C19 176.6(2)
C8 C10 C20 O1 -175.6(2)
O2 C10 C20 O1 1.3(3)
C22 O1 C20 C19 172.3(3)
C22 O1 C20 C10 -12.7(3)
C24 N40 C21 O12 -6.3(4)
C28 N40 C21 O12 -174.5(3)
C24 N40 C21 C14 175.2(2)
C28 N40 C21 C14 7.0(4)
C9 C14 C21 O12 -20.4(4)
C9 C14 C21 N40 158.1(3)
C10 O2 C22 O1 -18.4(3)
C20 O1 C22 O2 19.1(3)
C17 C7 C23 C9 176.2(2)
C14 C9 C23 C7 177.6(3)
C21 N40 C24 C30 135.7(3)
C28 N40 C24 C30 -54.8(3)
C20 C19 C25 C15 -1.0(4)
C8 C15 C25 C19 0.6(4)
C2 C15 C25 C19 -176.0(2)
C41 O4 C26 O3 17.2(3)
C11 O3 C26 O4 -16.5(3)
C6 N42 C27 C33 111.5(3)
C35 N42 C27 C33 -59.1(3)
C21 N40 C28 C29 -137.6(3)
C24 N40 C28 C29 53.6(3)
N40 C28 C29 C32 -54.9(3)
N40 C24 C30 C32 55.8(3)
C28 C29 C32 C30 57.1(3)
C24 C30 C32 C29 -56.9(3)
N42 C27 C33 C34 55.0(3)
C35 C31 C34 C33 54.7(3)
C27 C33 C34 C31 -54.1(3)
C6 N42 C35 C31 -109.7(3)
C27 N42 C35 C31 60.2(3)
C34 C31 C35 N42 -56.8(3)
C16 C18 C41 O4 175.3(2)
C16 C18 C41 C11 -0.4(4)
C26 O4 C41 C18 172.2(3)
C26 O4 C41 C11 -11.7(3)
C4 C11 C41 C18 1.0(4)
O3 C11 C41 C18 177.9(2)
C4 C11 C41 O4 -175.3(2)
O3 C11 C41 O4 1.6(3)
